data_1559799
loop_
_publ_author_name
'Liu, Na'
'Liu, Doudou'
'Liu, Bo'
'Zhang, Hao'
'Cui, Dongmei'

_publ_section_title
;
 Stereoselective polymerization of rac-lactide catalyzed by zwitterionic
 calcium complexes
;
_journal_issue 10
_journal_name_full 'Polymer Chemistry'
_journal_page_first 1518
_journal_page_last 1525
_journal_paper_doi 10.1039/D0PY01397H
_journal_volume 12
_journal_year 2021
_chemical_formula_moiety 'C36 H50 Ca N6 O P Si2'
_chemical_formula_sum 'C36 H50 Ca N6 O P Si2'
_chemical_formula_weight 710.05
_space_group_crystal_system triclinic
_space_group_IT_number 2
_space_group_name_Hall '-P 1'
_space_group_name_H-M_alt 'P -1'
_atom_sites_solution_hydrogens geom
_atom_sites_solution_primary dual
_audit_creation_date 2020-09-29
_audit_creation_method
;
Olex2 1.3
(compiled 2020.07.31 svn.rc2a77460 for OlexSys, GUI svn.r6145)
;
_audit_update_record
;
2020-12-14 deposited with the CCDC.	2020-12-15 downloaded from the CCDC.
;
_cell_angle_alpha 71.3370(10)
_cell_angle_beta 73.9270(10)
_cell_angle_gamma 77.8820(10)
_cell_formula_units_Z 2
_cell_length_a 9.9377(8)
_cell_length_b 13.2229(10)
_cell_length_c 17.1785(13)
_cell_measurement_reflns_used 3553
_cell_measurement_temperature 184.5
_cell_measurement_theta_max 23.683
_cell_measurement_theta_min 2.349
_cell_volume 2036.7(3)
_computing_cell_refinement 'SAINT v6.45A (Bruker, 2003)'
_computing_data_reduction 'SAINT v6.45A (Bruker, 2003)'
_computing_molecular_graphics 'Olex2 1.3 (Dolomanov et al., 2009)'
_computing_publication_material 'Olex2 1.3 (Dolomanov et al., 2009)'
_computing_structure_refinement 'SHELXL 2018/3 (Sheldrick, 2015)'
_computing_structure_solution 'SHELXT 2018/2 (Sheldrick, 2018)'
_diffrn_ambient_temperature 184.5
_diffrn_measured_fraction_theta_full 0.980
_diffrn_measured_fraction_theta_max 0.970
_diffrn_measurement_device_type 'Bruker APEX-II CCD'
_diffrn_measurement_method '\f and \w scans'
_diffrn_radiation_type MoK\a
_diffrn_radiation_wavelength 0.71073
_diffrn_reflns_av_R_equivalents 0.0160
_diffrn_reflns_av_unetI/netI 0.0370
_diffrn_reflns_Laue_measured_fraction_full 0.980
_diffrn_reflns_Laue_measured_fraction_max 0.970
_diffrn_reflns_limit_h_max 12
_diffrn_reflns_limit_h_min -9
_diffrn_reflns_limit_k_max 16
_diffrn_reflns_limit_k_min -16
_diffrn_reflns_limit_l_max 21
_diffrn_reflns_limit_l_min -17
_diffrn_reflns_number 11696
_diffrn_reflns_point_group_measured_fraction_full 0.980
_diffrn_reflns_point_group_measured_fraction_max 0.970
_diffrn_reflns_theta_full 25.242
_diffrn_reflns_theta_max 26.397
_diffrn_reflns_theta_min 1.640
_diffrn_source_current 40.0
_diffrn_source_power 2.0
_diffrn_source_voltage 50.0
_diffrn_standards_number 0
_exptl_absorpt_coefficient_mu 0.286
_exptl_absorpt_correction_T_max 1.00
_exptl_absorpt_correction_T_min 0.629929
_exptl_absorpt_correction_type multi-scan
_exptl_absorpt_process_details
;
SADABS v.2.10 (Bruker,2003) was used for absorption correction.
R(int) was 0.0285 before and 0.0147 after correction.
The Ratio of minimum to maximum transmission is 0.6299.
The \l/2 correction factor is 0.0015.
;
_exptl_crystal_colour colourless
_exptl_crystal_colour_primary colourless
_exptl_crystal_density_diffrn 1.158
_exptl_crystal_description block
_exptl_crystal_F_000 758
_exptl_crystal_size_max 0.12
_exptl_crystal_size_mid 0.1
_exptl_crystal_size_min 0.1
_refine_diff_density_max 0.586
_refine_diff_density_min -0.526
_refine_diff_density_rms 0.048
_refine_ls_extinction_method none
_refine_ls_goodness_of_fit_ref 1.026
_refine_ls_hydrogen_treatment constr
_refine_ls_matrix_type full
_refine_ls_number_parameters 497
_refine_ls_number_reflns 8115
_refine_ls_number_restraints 107
_refine_ls_restrained_S_all 1.050
_refine_ls_R_factor_all 0.0852
_refine_ls_R_factor_gt 0.0601
_refine_ls_shift/su_max 0.001
_refine_ls_shift/su_mean 0.000
_refine_ls_structure_factor_coef Fsqd
_refine_ls_weighting_details 'w=1/[\s^2^(Fo^2^)+(0.0994P)^2^+0.4346P] where P=(Fo^2^+2Fc^2^)/3'
_refine_ls_weighting_scheme calc
_refine_ls_wR_factor_gt 0.1640
_refine_ls_wR_factor_ref 0.1875
_reflns_Friedel_coverage 0.000
_reflns_number_gt 5583
_reflns_number_total 8115
_reflns_threshold_expression 'I > 2\s(I)'
_cod_data_source_file d0py01397h2.cif
_cod_data_source_block complex_2
_cod_depositor_comments 'Adding full bibliography for 1559799--1559800.cif.'
_cod_database_code 1559799
_shelx_shelxl_version_number 2018/3
_shelx_space_group_comment
;
The symmetry employed for this shelxl refinement is uniquely defined
by the following loop, which should always be used as a source of
symmetry information in preference to the above space-group names.
They are only intended as comments.
;
_shelx_estimated_absorpt_t_max 0.972
_shelx_estimated_absorpt_t_min 0.966
_olex2_refinement_description
;
1. Fixed Uiso
 At 1.2 times of:
  All C(H) groups
 At 1.5 times of:
  All C(H,H,H) groups
2. Restrained distances
 C35-Si2
 2 with sigma of 0.02
 Si2-C36 \\sim Si2-C35 \\sim Si2-C32
 with sigma of 0.02
 Si2'-C37 \\sim Si2'-C39 \\sim Si2'-C38
 with sigma of 0.02
 Si2-N6 \\sim Si2'-N6
 with sigma of 0.02
 Si1-C34 \\sim Si1-C28 \\sim Si1-C33B
 with sigma of 0.02
 Si1-C34 \\sim Si1-C40
 with sigma of 0.02
 Si1-C33A \\sim Si1-C33B
 with sigma of 0.02
3. Uiso/Uaniso restraints and constraints
C34 \\sim C40: within 2A with sigma of 0.001 and sigma for terminal atoms of
0.002 within 2A
C33A \\sim C33B: within 2A with sigma of 0.001 and sigma for terminal atoms of
0.002 within 2A
Uanis(C33A) \\sim Ueq: with sigma of 0.005 and sigma for terminal atoms of 0.01
4. Rigid body (RIGU) restrains
 Si2', C38, C39, C37, N6
 with sigma for 1-2 distances of 0.001 and sigma for 1-3 distances of 0.001
 Si2, C35, C36, C32, N6
 with sigma for 1-2 distances of 0.001 and sigma for 1-3 distances of 0.001
 C33B, Si1, C28, C34
 with sigma for 1-2 distances of 0.001 and sigma for 1-3 distances of 0.001
 C33A, Si1, C33B
 with sigma for 1-2 distances of 0.001 and sigma for 1-3 distances of 0.001
5. Others
 Sof(Si2')=Sof(C37)=Sof(H37A)=Sof(H37B)=Sof(H37C)=Sof(C38)=Sof(H38A)=Sof(H38B)=
 Sof(H38C)=Sof(C39)=Sof(H39A)=Sof(H39B)=Sof(H39C)=1-FVAR(1)
 Sof(Si2)=Sof(C32)=Sof(H32A)=Sof(H32B)=Sof(H32C)=Sof(C35)=Sof(H35A)=Sof(H35B)=
 Sof(H35C)=Sof(C36)=Sof(H36A)=Sof(H36B)=Sof(H36C)=FVAR(1)
 Sof(C34)=Sof(H34A)=Sof(H34B)=Sof(H34C)=1-FVAR(2)
 Sof(C40)=Sof(H40A)=Sof(H40B)=Sof(H40C)=FVAR(2)
 Sof(C33B)=Sof(H33A)=Sof(H33B)=Sof(H33C)=1-FVAR(3)
 Sof(C33A)=Sof(H33D)=Sof(H33E)=Sof(H33F)=FVAR(3)
6.a Ternary CH refined with riding coordinates:
 C7(H7)
6.b Aromatic/amide H refined with riding coordinates:
 C5(H5), C6(H6), C8(H8), C9(H9), C10(H10), C11(H11), C12(H12), C13(H13),
 C17(H17), C18(H18), C19(H19), C22(H22), C23(H23), C24(H24), C26(H26), C30(H30)
6.c Idealised Me refined as rotating group:
 C21(H21A,H21B,H21C), C25(H25A,H25B,H25C), C27(H27A,H27B,H27C), C28(H28A,H28B,
 H28C), C29(H29A,H29B,H29C), C31(H31A,H31B,H31C), C32(H32A,H32B,H32C),
 C33B(H33A,H33B,H33C), C34(H34A,H34B,H34C), C35(H35A,H35B,H35C), C36(H36A,H36B,
 H36C), C37(H37A,H37B,H37C), C38(H38A,H38B,H38C), C39(H39A,H39B,H39C), C40(H40A,
 H40B,H40C), C33A(H33D,H33E,H33F)
;
_olex2_submission_special_instructions 'No special instructions were received'

loop_
_space_group_symop_operation_xyz
'x, y, z'
'-x, -y, -z'

loop_
_atom_site_label
_atom_site_type_symbol
_atom_site_fract_x
_atom_site_fract_y
_atom_site_fract_z
_atom_site_U_iso_or_equiv
_atom_site_adp_type
_atom_site_occupancy
_atom_site_site_symmetry_order
_atom_site_calc_flag
_atom_site_refinement_flags_posn
_atom_site_refinement_flags_adp
_atom_site_refinement_flags_occupancy
_atom_site_disorder_assembly
_atom_site_disorder_group
Ca1 Ca 0.38302(6) 0.66287(4) 0.23625(4) 0.0638(2) Uani 1 1 d . . . . .
P1 P 0.25325(7) 0.87799(6) 0.30606(5) 0.0563(2) Uani 1 1 d . . . . .
Si1 Si 0.68440(13) 0.49694(9) 0.23741(9) 0.1107(4) Uani 1 1 d D . . . .
Si2 Si 0.4875(6) 0.4099(2) 0.1924(3) 0.0813(10) Uani 0.511(8) 1 d D . P A 1
O1 O 0.5158(2) 0.77697(16) 0.10721(12) 0.0708(5) Uani 1 1 d . . . . .
N1 N 0.3933(2) 0.83851(17) 0.24355(14) 0.0570(5) Uani 1 1 d . . . . .
N2 N 0.1433(3) 0.7403(2) 0.21291(16) 0.0720(6) Uani 1 1 d . . . . .
N3 N 0.0634(3) 0.7870(2) 0.27589(16) 0.0734(7) Uani 1 1 d . . . . .
N4 N 0.1486(3) 0.6940(2) 0.40285(16) 0.0742(7) Uani 1 1 d . . . . .
N5 N 0.2621(3) 0.6179(2) 0.38504(16) 0.0763(7) Uani 1 1 d . . . . .
N6 N 0.5220(3) 0.5030(2) 0.22190(17) 0.0833(7) Uani 1 1 d D . . . .
C1 C 0.4884(3) 0.9028(2) 0.18261(16) 0.0543(6) Uani 1 1 d . . . . .
C2 C 0.5552(3) 0.8710(2) 0.10894(17) 0.0606(7) Uani 1 1 d . . . . .
C3 C 0.2900(3) 0.8876(2) 0.40078(18) 0.0586(6) Uani 1 1 d . . . . .
C4 C 0.1754(3) 1.0092(2) 0.25218(19) 0.0668(7) Uani 1 1 d . . . . .
C5 C 0.4271(3) 0.8629(2) 0.41107(19) 0.0667(7) Uani 1 1 d . . . . .
H5 H 0.499292 0.840948 0.369782 0.080 Uiso 1 1 calc R U . . .
C6 C 0.5255(3) 0.9961(2) 0.1875(2) 0.0669(7) Uani 1 1 d . . . . .
H6 H 0.484295 1.020222 0.235110 0.080 Uiso 1 1 calc R U . . .
C7 C 0.1247(3) 0.7936(3) 0.34038(19) 0.0694(8) Uani 1 1 d . . . . .
H7 H 0.046561 0.833359 0.372439 0.083 Uiso 1 1 calc R U . . .
C8 C 0.4575(4) 0.8708(3) 0.4823(2) 0.0804(9) Uani 1 1 d . . . . .
H8 H 0.550214 0.854517 0.488597 0.096 Uiso 1 1 calc R U . . .
C9 C 0.1839(3) 0.9167(3) 0.4647(2) 0.0788(9) Uani 1 1 d . . . . .
H9 H 0.090501 0.930952 0.459706 0.095 Uiso 1 1 calc R U . . .
C10 C 0.6230(4) 1.0537(3) 0.1227(2) 0.0861(10) Uani 1 1 d . . . . .
H10 H 0.647394 1.115194 0.127566 0.103 Uiso 1 1 calc R U . . .
C11 C 0.6500(4) 0.9287(3) 0.0448(2) 0.0819(9) Uani 1 1 d . . . . .
H11 H 0.691801 0.905700 -0.003257 0.098 Uiso 1 1 calc R U . . .
C12 C 0.1368(3) 1.0197(3) 0.1779(2) 0.0830(9) Uani 1 1 d . . . . .
H12 H 0.155570 0.960978 0.156119 0.100 Uiso 1 1 calc R U . . .
C13 C 0.3523(4) 0.9025(3) 0.5437(2) 0.0827(9) Uani 1 1 d . . . . .
H13 H 0.373968 0.908784 0.591120 0.099 Uiso 1 1 calc R U . . .
C14 C 0.2568(5) 0.5352(3) 0.4552(2) 0.0902(10) Uani 1 1 d . . . . .
C15 C 0.0601(4) 0.7591(3) 0.1593(2) 0.0839(9) Uani 1 1 d . . . . .
C16 C 0.0738(4) 0.6567(4) 0.4842(2) 0.0975(12) Uani 1 1 d . . . . .
C17 C 0.2156(4) 0.9249(3) 0.5356(2) 0.0885(10) Uani 1 1 d . . . . .
H17 H 0.143926 0.945559 0.577688 0.106 Uiso 1 1 calc R U . . .
C18 C 0.1507(4) 1.0995(3) 0.2816(3) 0.0929(11) Uani 1 1 d . . . . .
H18 H 0.177589 1.095173 0.330435 0.111 Uiso 1 1 calc R U . . .
C19 C 0.6831(4) 1.0202(3) 0.0518(2) 0.0950(11) Uani 1 1 d . . . . .
H19 H 0.746832 1.059947 0.008039 0.114 Uiso 1 1 calc R U . . .
C20 C -0.0647(3) 0.8320(3) 0.2598(3) 0.0937(11) Uani 1 1 d . . . . .
C21 C 0.5786(5) 0.7403(3) 0.0328(2) 0.0978(12) Uani 1 1 d . . . . .
H21A H 0.679603 0.729140 0.024486 0.147 Uiso 1 1 calc R U . . .
H21B H 0.552008 0.793638 -0.015396 0.147 Uiso 1 1 calc R U . . .
H21C H 0.545913 0.673916 0.039867 0.147 Uiso 1 1 calc R U . . .
C22 C -0.0690(4) 0.8157(3) 0.1863(3) 0.1000(12) Uani 1 1 d . . . . .
H22 H -0.143965 0.838240 0.159501 0.120 Uiso 1 1 calc R U . . .
C23 C 0.1394(5) 0.5570(4) 0.5169(3) 0.1114(14) Uani 1 1 d . . . . .
H23 H 0.111092 0.511629 0.570722 0.134 Uiso 1 1 calc R U . . .
C24 C 0.0711(4) 1.1163(4) 0.1364(3) 0.1110(14) Uani 1 1 d . . . . .
H24 H 0.043243 1.121704 0.087672 0.133 Uiso 1 1 calc R U . . .
C25 C 0.1121(5) 0.7210(3) 0.0813(3) 0.1095(13) Uani 1 1 d . . . . .
H25A H 0.212434 0.721458 0.062204 0.164 Uiso 1 1 calc R U . . .
H25B H 0.066333 0.768095 0.037898 0.164 Uiso 1 1 calc R U . . .
H25C H 0.090858 0.649167 0.093847 0.164 Uiso 1 1 calc R U . . .
C26 C 0.0466(5) 1.2036(4) 0.1657(4) 0.1280(18) Uani 1 1 d . . . . .
H26 H 0.003031 1.268858 0.136870 0.154 Uiso 1 1 calc R U . . .
C27 C 0.3640(6) 0.4384(3) 0.4600(3) 0.1214(15) Uani 1 1 d . . . . .
H27A H 0.396511 0.425153 0.405642 0.182 Uiso 1 1 calc R U . . .
H27B H 0.322796 0.377352 0.500307 0.182 Uiso 1 1 calc R U . . .
H27C H 0.442270 0.449743 0.477332 0.182 Uiso 1 1 calc R U . . .
C28 C 0.7477(5) 0.3714(3) 0.3136(3) 0.1291(16) Uani 1 1 d D . . . .
H28A H 0.683077 0.362766 0.367671 0.194 Uiso 1 1 calc R U . . .
H28B H 0.839671 0.376391 0.318705 0.194 Uiso 1 1 calc R U . . .
H28C H 0.752832 0.310474 0.293455 0.194 Uiso 1 1 calc R U . . .
C29 C -0.1713(4) 0.8933(5) 0.3142(3) 0.1372(19) Uani 1 1 d . . . . .
H29A H -0.180395 0.852551 0.372326 0.206 Uiso 1 1 calc R U . . .
H29B H -0.260899 0.905651 0.299424 0.206 Uiso 1 1 calc R U . . .
H29C H -0.141173 0.961160 0.305840 0.206 Uiso 1 1 calc R U . . .
C30 C 0.0860(6) 1.1955(4) 0.2378(4) 0.1300(17) Uani 1 1 d . . . . .
H30 H 0.068983 1.255699 0.257699 0.156 Uiso 1 1 calc R U . . .
C31 C -0.0563(5) 0.7232(5) 0.5209(3) 0.142(2) Uani 1 1 d . . . . .
H31A H -0.042650 0.797714 0.501034 0.213 Uiso 1 1 calc R U . . .
H31B H -0.073125 0.699915 0.581310 0.213 Uiso 1 1 calc R U . . .
H31C H -0.136174 0.714294 0.503678 0.213 Uiso 1 1 calc R U . . .
C32 C 0.471(3) 0.2777(11) 0.2738(13) 0.125(5) Uani 0.511(8) 1 d D . P A 1
H32A H 0.562963 0.244606 0.283931 0.187 Uiso 0.511(8) 1 calc R U P A 1
H32B H 0.433357 0.231822 0.254251 0.187 Uiso 0.511(8) 1 calc R U P A 1
H32C H 0.409602 0.288637 0.325196 0.187 Uiso 0.511(8) 1 calc R U P A 1
C33B C 0.711(3) 0.6193(13) 0.255(2) 0.112(3) Uani 0.33(3) 1 d D U P B 2
H33A H 0.704908 0.678552 0.205764 0.168 Uiso 0.33(3) 1 calc R U P B 2
H33B H 0.802545 0.609745 0.266994 0.168 Uiso 0.33(3) 1 calc R U P B 2
H33C H 0.639548 0.634136 0.302307 0.168 Uiso 0.33(3) 1 calc R U P B 2
C34 C 0.791(2) 0.480(2) 0.1260(10) 0.141(3) Uani 0.329(14) 1 d D U P B 2
H34A H 0.762983 0.421504 0.115931 0.212 Uiso 0.329(14) 1 calc R U P B 2
H34B H 0.890484 0.466264 0.124766 0.212 Uiso 0.329(14) 1 calc R U P B 2
H34C H 0.772279 0.545496 0.083147 0.212 Uiso 0.329(14) 1 calc R U P B 2
C35 C 0.3105(13) 0.4643(8) 0.1626(10) 0.153(5) Uani 0.511(8) 1 d D . P A 1
H35A H 0.236518 0.434186 0.208464 0.229 Uiso 0.511(8) 1 calc R U P A 1
H35B H 0.310212 0.444789 0.113392 0.229 Uiso 0.511(8) 1 calc R U P A 1
H35C H 0.295382 0.541286 0.150841 0.229 Uiso 0.511(8) 1 calc R U P A 1
C36 C 0.6160(16) 0.3719(9) 0.1006(7) 0.150(4) Uani 0.511(8) 1 d D . P A 1
H36A H 0.654402 0.434738 0.061454 0.225 Uiso 0.511(8) 1 calc R U P A 1
H36B H 0.568560 0.342006 0.073193 0.225 Uiso 0.511(8) 1 calc R U P A 1
H36C H 0.691057 0.319493 0.120108 0.225 Uiso 0.511(8) 1 calc R U P A 1
Si2' Si 0.4105(7) 0.4125(2) 0.2179(2) 0.0863(12) Uani 0.489(8) 1 d D . P A 2
C37 C 0.433(3) 0.2730(13) 0.2881(13) 0.119(5) Uani 0.489(8) 1 d D . P A 2
H37A H 0.528880 0.240430 0.273086 0.179 Uiso 0.489(8) 1 calc R U P A 2
H37B H 0.370271 0.231487 0.281756 0.179 Uiso 0.489(8) 1 calc R U P A 2
H37C H 0.411609 0.274985 0.345657 0.179 Uiso 0.489(8) 1 calc R U P A 2
C38 C 0.435(2) 0.4011(10) 0.1086(6) 0.171(6) Uani 0.489(8) 1 d D . P A 2
H38A H 0.397482 0.467820 0.074021 0.257 Uiso 0.489(8) 1 calc R U P A 2
H38B H 0.386802 0.344197 0.110914 0.257 Uiso 0.489(8) 1 calc R U P A 2
H38C H 0.534175 0.385360 0.084928 0.257 Uiso 0.489(8) 1 calc R U P A 2
C39 C 0.2201(10) 0.4561(7) 0.2530(8) 0.112(3) Uani 0.489(8) 1 d D . P A 2
H39A H 0.201346 0.464087 0.308809 0.168 Uiso 0.489(8) 1 calc R U P A 2
H39B H 0.166860 0.403038 0.253534 0.168 Uiso 0.489(8) 1 calc R U P A 2
H39C H 0.193141 0.523761 0.215011 0.168 Uiso 0.489(8) 1 calc R U P A 2
C40 C 0.8418(9) 0.5237(9) 0.1459(6) 0.141(3) Uani 0.671(14) 1 d D U P B 1
H40A H 0.846667 0.480848 0.109182 0.212 Uiso 0.671(14) 1 calc R U P B 1
H40B H 0.926589 0.505232 0.166713 0.212 Uiso 0.671(14) 1 calc R U P B 1
H40C H 0.832308 0.598588 0.115260 0.212 Uiso 0.671(14) 1 calc R U P B 1
C33A C 0.6699(15) 0.6086(7) 0.2910(11) 0.109(3) Uani 0.67(3) 1 d D U P B 1
H33D H 0.647932 0.677805 0.253159 0.163 Uiso 0.67(3) 1 calc R U P B 1
H33E H 0.758159 0.605560 0.304858 0.163 Uiso 0.67(3) 1 calc R U P B 1
H33F H 0.596448 0.597815 0.341615 0.163 Uiso 0.67(3) 1 calc R U P B 1

loop_
_atom_site_aniso_label
_atom_site_aniso_U_11
_atom_site_aniso_U_22
_atom_site_aniso_U_33
_atom_site_aniso_U_23
_atom_site_aniso_U_13
_atom_site_aniso_U_12
Ca1 0.0724(4) 0.0557(3) 0.0676(4) -0.0228(3) -0.0165(3) -0.0081(3)
P1 0.0439(4) 0.0648(4) 0.0646(4) -0.0292(3) -0.0080(3) -0.0048(3)
Si1 0.0968(8) 0.0750(7) 0.1308(10) -0.0078(6) -0.0207(7) 0.0118(6)
Si2 0.110(3) 0.0600(11) 0.085(2) -0.0289(12) -0.0392(18) 0.0002(14)
O1 0.0848(14) 0.0696(12) 0.0595(11) -0.0283(9) -0.0082(10) -0.0079(10)
N1 0.0506(12) 0.0559(12) 0.0641(13) -0.0245(10) -0.0052(10) -0.0046(9)
N2 0.0794(16) 0.0760(16) 0.0707(15) -0.0241(13) -0.0248(13) -0.0156(13)
N3 0.0579(14) 0.0981(19) 0.0774(16) -0.0364(14) -0.0158(12) -0.0188(13)
N4 0.0717(16) 0.0921(19) 0.0649(15) -0.0219(14) -0.0088(12) -0.0330(15)
N5 0.0889(19) 0.0772(17) 0.0693(16) -0.0213(14) -0.0194(14) -0.0213(14)
N6 0.118(2) 0.0549(13) 0.0796(17) -0.0222(12) -0.0289(15) -0.0031(13)
C1 0.0442(13) 0.0545(14) 0.0622(15) -0.0177(12) -0.0126(11) 0.0006(11)
C2 0.0620(16) 0.0571(15) 0.0596(16) -0.0159(13) -0.0161(13) 0.0013(12)
C3 0.0514(14) 0.0638(16) 0.0659(16) -0.0277(13) -0.0110(12) -0.0072(12)
C4 0.0457(14) 0.0756(18) 0.0748(19) -0.0280(15) -0.0073(13) 0.0037(13)
C5 0.0572(16) 0.0716(18) 0.0725(18) -0.0246(15) -0.0142(13) -0.0047(13)
C6 0.0614(16) 0.0590(16) 0.0797(19) -0.0227(14) -0.0139(14) -0.0040(13)
C7 0.0502(15) 0.095(2) 0.0712(18) -0.0352(17) -0.0075(13) -0.0156(14)
C8 0.073(2) 0.088(2) 0.087(2) -0.0217(18) -0.0341(18) -0.0063(17)
C9 0.0610(18) 0.106(2) 0.079(2) -0.0466(19) -0.0110(15) -0.0055(16)
C10 0.088(2) 0.0674(19) 0.100(3) -0.0151(18) -0.016(2) -0.0230(17)
C11 0.086(2) 0.079(2) 0.0644(19) -0.0156(16) 0.0014(16) -0.0087(17)
C12 0.071(2) 0.093(2) 0.078(2) -0.0249(18) -0.0170(16) 0.0075(17)
C13 0.106(3) 0.082(2) 0.073(2) -0.0278(17) -0.0325(19) -0.0132(19)
C14 0.123(3) 0.089(2) 0.069(2) -0.0147(19) -0.025(2) -0.041(2)
C15 0.094(3) 0.086(2) 0.087(2) -0.0230(18) -0.039(2) -0.0217(19)
C16 0.096(3) 0.130(3) 0.076(2) -0.039(2) 0.006(2) -0.053(3)
C17 0.087(2) 0.108(3) 0.078(2) -0.049(2) -0.0122(18) -0.003(2)
C18 0.089(2) 0.079(2) 0.112(3) -0.042(2) -0.026(2) 0.0146(18)
C19 0.089(2) 0.087(2) 0.090(3) -0.014(2) 0.0072(19) -0.025(2)
C20 0.0568(19) 0.130(3) 0.109(3) -0.044(2) -0.0246(18) -0.0188(19)
C21 0.137(3) 0.088(2) 0.068(2) -0.0363(18) -0.012(2) -0.005(2)
C22 0.080(2) 0.125(3) 0.117(3) -0.040(3) -0.046(2) -0.019(2)
C23 0.150(4) 0.106(3) 0.078(3) -0.005(2) -0.022(3) -0.054(3)
C24 0.090(3) 0.124(3) 0.092(3) -0.016(3) -0.023(2) 0.023(2)
C25 0.157(4) 0.102(3) 0.092(3) -0.033(2) -0.055(3) -0.018(3)
C26 0.116(3) 0.100(3) 0.127(4) -0.016(3) -0.022(3) 0.044(3)
C27 0.180(5) 0.084(3) 0.105(3) -0.008(2) -0.057(3) -0.023(3)
C28 0.127(4) 0.085(2) 0.163(4) -0.017(3) -0.054(3) 0.013(2)
C29 0.050(2) 0.226(6) 0.152(4) -0.094(4) -0.017(2) 0.003(3)
C30 0.135(4) 0.083(3) 0.158(5) -0.046(3) -0.033(4) 0.033(3)
C31 0.112(3) 0.194(5) 0.104(3) -0.047(3) 0.035(3) -0.056(4)
C32 0.179(16) 0.071(4) 0.154(9) -0.029(6) -0.070(8) -0.039(6)
C33B 0.093(6) 0.081(3) 0.146(7) 0.008(4) -0.042(5) -0.020(3)
C34 0.089(6) 0.145(8) 0.156(4) -0.023(4) -0.007(5) -0.003(5)
C35 0.179(8) 0.099(6) 0.225(15) -0.047(7) -0.118(9) -0.014(6)
C36 0.220(11) 0.135(8) 0.130(6) -0.084(6) -0.041(7) -0.023(7)
Si2' 0.139(3) 0.0566(12) 0.0711(17) -0.0240(11) -0.0285(19) -0.0127(17)
C37 0.138(11) 0.076(5) 0.132(8) 0.008(7) -0.045(9) -0.030(5)
C38 0.321(19) 0.136(9) 0.087(5) -0.053(5) -0.050(7) -0.053(10)
C39 0.139(5) 0.085(5) 0.133(8) -0.026(5) -0.061(5) -0.026(4)
C40 0.089(5) 0.146(7) 0.157(5) -0.022(4) -0.008(4) -0.004(4)
C33A 0.092(6) 0.080(3) 0.144(7) 0.004(4) -0.044(5) -0.021(3)

loop_
_atom_type_symbol
_atom_type_description
_atom_type_scat_dispersion_real
_atom_type_scat_dispersion_imag
_atom_type_scat_source
C C 0.0033 0.0016 'International Tables Vol C Tables 4.2.6.8 and 6.1.1.4'
H H 0.0000 0.0000 'International Tables Vol C Tables 4.2.6.8 and 6.1.1.4'
Ca Ca 0.2262 0.3064 'International Tables Vol C Tables 4.2.6.8 and 6.1.1.4'
N N 0.0061 0.0033 'International Tables Vol C Tables 4.2.6.8 and 6.1.1.4'
O O 0.0106 0.0060 'International Tables Vol C Tables 4.2.6.8 and 6.1.1.4'
P P 0.1023 0.0942 'International Tables Vol C Tables 4.2.6.8 and 6.1.1.4'
Si Si 0.0817 0.0704 'International Tables Vol C Tables 4.2.6.8 and 6.1.1.4'

loop_
_geom_angle_atom_site_label_1
_geom_angle_atom_site_label_2
_geom_angle_atom_site_label_3
_geom_angle
_geom_angle_site_symmetry_1
_geom_angle_site_symmetry_3
_geom_angle_publ_flag
O1 Ca1 N2 97.45(8) . . ?
N1 Ca1 O1 65.46(7) . . ?
N1 Ca1 N2 84.24(8) . . ?
N1 Ca1 N5 88.78(8) . . ?
N5 Ca1 O1 153.79(8) . . ?
N5 Ca1 N2 84.02(9) . . ?
N6 Ca1 O1 95.31(9) . . ?
N6 Ca1 N1 142.66(10) . . ?
N6 Ca1 N2 131.58(10) . . ?
N6 Ca1 N5 103.25(10) . . ?
N1 P1 C3 112.31(12) . . ?
N1 P1 C4 109.37(12) . . ?
N1 P1 C7 113.81(13) . . ?
C4 P1 C3 108.38(14) . . ?
C7 P1 C3 105.60(14) . . ?
C7 P1 C4 107.10(15) . . ?
N6 Si1 C28 115.93(19) . . ?
N6 Si1 C33B 113.1(8) . . ?
N6 Si1 C34 96.6(7) . . ?
N6 Si1 C40 121.3(4) . . ?
N6 Si1 C33A 106.0(4) . . ?
C28 Si1 C34 104.1(7) . . ?
C28 Si1 C40 104.5(3) . . ?
C28 Si1 C33A 103.7(4) . . ?
C33B Si1 C28 113.1(9) . . ?
C33B Si1 C34 112.5(14) . . ?
C40 Si1 C33A 103.5(7) . . ?
N6 Si2 C32 115.6(7) . . ?
N6 Si2 C35 104.5(4) . . ?
N6 Si2 C36 117.0(4) . . ?
C32 Si2 C35 108.5(10) . . ?
C32 Si2 C36 102.6(9) . . ?
C36 Si2 C35 108.3(6) . . ?
C2 O1 Ca1 119.87(15) . . ?
C2 O1 C21 117.3(2) . . ?
C21 O1 Ca1 121.82(19) . . ?
P1 N1 Ca1 110.37(11) . . ?
C1 N1 Ca1 120.34(16) . . ?
C1 N1 P1 126.78(17) . . ?
N3 N2 Ca1 111.49(17) . . ?
C15 N2 Ca1 143.5(2) . . ?
C15 N2 N3 104.9(3) . . ?
N2 N3 C7 120.8(2) . . ?
C20 N3 N2 110.2(3) . . ?
C20 N3 C7 128.6(3) . . ?
N5 N4 C7 120.4(2) . . ?
C16 N4 N5 109.4(3) . . ?
C16 N4 C7 130.1(3) . . ?
N4 N5 Ca1 112.50(18) . . ?
C14 N5 Ca1 140.2(3) . . ?
C14 N5 N4 106.5(3) . . ?
Si1 N6 Ca1 111.18(13) . . ?
Si1 N6 Si2' 138.7(2) . . ?
Si2 N6 Ca1 128.7(2) . . ?
Si2 N6 Si1 119.8(2) . . ?
Si2' N6 Ca1 108.7(2) . . ?
N1 C1 C2 117.5(2) . . ?
N1 C1 C6 126.2(2) . . ?
C6 C1 C2 116.3(2) . . ?
O1 C2 C1 114.2(2) . . ?
C11 C2 O1 123.5(3) . . ?
C11 C2 C1 122.3(3) . . ?
C5 C3 P1 119.4(2) . . ?
C5 C3 C9 118.6(3) . . ?
C9 C3 P1 122.1(2) . . ?
C12 C4 P1 118.0(2) . . ?
C12 C4 C18 118.5(3) . . ?
C18 C4 P1 123.6(3) . . ?
C3 C5 H5 119.9 . . ?
C8 C5 C3 120.2(3) . . ?
C8 C5 H5 119.9 . . ?
C1 C6 H6 119.4 . . ?
C10 C6 C1 121.2(3) . . ?
C10 C6 H6 119.4 . . ?
P1 C7 H7 102.0 . . ?
N3 C7 P1 115.3(2) . . ?
N3 C7 H7 102.0 . . ?
N4 C7 P1 117.0(2) . . ?
N4 C7 N3 115.1(3) . . ?
N4 C7 H7 102.0 . . ?
C5 C8 H8 119.7 . . ?
C13 C8 C5 120.5(3) . . ?
C13 C8 H8 119.7 . . ?
C3 C9 H9 119.7 . . ?
C17 C9 C3 120.7(3) . . ?
C17 C9 H9 119.7 . . ?
C6 C10 H10 119.9 . . ?
C19 C10 C6 120.2(3) . . ?
C19 C10 H10 119.9 . . ?
C2 C11 H11 120.1 . . ?
C19 C11 C2 119.7(3) . . ?
C19 C11 H11 120.1 . . ?
C4 C12 H12 119.8 . . ?
C24 C12 C4 120.5(4) . . ?
C24 C12 H12 119.8 . . ?
C8 C13 H13 119.9 . . ?
C17 C13 C8 120.1(3) . . ?
C17 C13 H13 119.9 . . ?
N5 C14 C23 109.5(4) . . ?
N5 C14 C27 121.8(4) . . ?
C23 C14 C27 128.6(4) . . ?
N2 C15 C22 110.9(3) . . ?
N2 C15 C25 120.3(4) . . ?
C22 C15 C25 128.8(4) . . ?
N4 C16 C31 121.1(4) . . ?
C23 C16 N4 107.1(4) . . ?
C23 C16 C31 131.8(4) . . ?
C9 C17 H17 120.1 . . ?
C13 C17 C9 119.8(3) . . ?
C13 C17 H17 120.1 . . ?
C4 C18 H18 120.3 . . ?
C30 C18 C4 119.5(4) . . ?
C30 C18 H18 120.3 . . ?
C10 C19 C11 120.3(3) . . ?
C10 C19 H19 119.8 . . ?
C11 C19 H19 119.8 . . ?
N3 C20 C22 107.5(3) . . ?
N3 C20 C29 122.5(3) . . ?
C22 C20 C29 129.9(4) . . ?
O1 C21 H21A 109.5 . . ?
O1 C21 H21B 109.5 . . ?
O1 C21 H21C 109.5 . . ?
H21A C21 H21B 109.5 . . ?
H21A C21 H21C 109.5 . . ?
H21B C21 H21C 109.5 . . ?
C15 C22 H22 126.8 . . ?
C20 C22 C15 106.5(3) . . ?
C20 C22 H22 126.8 . . ?
C14 C23 H23 126.3 . . ?
C16 C23 C14 107.4(4) . . ?
C16 C23 H23 126.3 . . ?
C12 C24 H24 119.6 . . ?
C26 C24 C12 120.7(5) . . ?
C26 C24 H24 119.6 . . ?
C15 C25 H25A 109.5 . . ?
C15 C25 H25B 109.5 . . ?
C15 C25 H25C 109.5 . . ?
H25A C25 H25B 109.5 . . ?
H25A C25 H25C 109.5 . . ?
H25B C25 H25C 109.5 . . ?
C24 C26 H26 120.2 . . ?
C24 C26 C30 119.7(4) . . ?
C30 C26 H26 120.2 . . ?
C14 C27 H27A 109.5 . . ?
C14 C27 H27B 109.5 . . ?
C14 C27 H27C 109.5 . . ?
H27A C27 H27B 109.5 . . ?
H27A C27 H27C 109.5 . . ?
H27B C27 H27C 109.5 . . ?
Si1 C28 H28A 109.5 . . ?
Si1 C28 H28B 109.5 . . ?
Si1 C28 H28C 109.5 . . ?
H28A C28 H28B 109.5 . . ?
H28A C28 H28C 109.5 . . ?
H28B C28 H28C 109.5 . . ?
C20 C29 H29A 109.5 . . ?
C20 C29 H29B 109.5 . . ?
C20 C29 H29C 109.5 . . ?
H29A C29 H29B 109.5 . . ?
H29A C29 H29C 109.5 . . ?
H29B C29 H29C 109.5 . . ?
C18 C30 H30 119.4 . . ?
C26 C30 C18 121.1(4) . . ?
C26 C30 H30 119.4 . . ?
C16 C31 H31A 109.5 . . ?
C16 C31 H31B 109.5 . . ?
C16 C31 H31C 109.5 . . ?
H31A C31 H31B 109.5 . . ?
H31A C31 H31C 109.5 . . ?
H31B C31 H31C 109.5 . . ?
Si2 C32 H32A 109.5 . . ?
Si2 C32 H32B 109.5 . . ?
Si2 C32 H32C 109.5 . . ?
H32A C32 H32B 109.5 . . ?
H32A C32 H32C 109.5 . . ?
H32B C32 H32C 109.5 . . ?
Si1 C33B H33A 109.5 . . ?
Si1 C33B H33B 109.5 . . ?
Si1 C33B H33C 109.5 . . ?
H33A C33B H33B 109.5 . . ?
H33A C33B H33C 109.5 . . ?
H33B C33B H33C 109.5 . . ?
Si1 C34 H34A 109.5 . . ?
Si1 C34 H34B 109.5 . . ?
Si1 C34 H34C 109.5 . . ?
H34A C34 H34B 109.5 . . ?
H34A C34 H34C 109.5 . . ?
H34B C34 H34C 109.5 . . ?
Si2 C35 H35A 109.5 . . ?
Si2 C35 H35B 109.5 . . ?
Si2 C35 H35C 109.5 . . ?
H35A C35 H35B 109.5 . . ?
H35A C35 H35C 109.5 . . ?
H35B C35 H35C 109.5 . . ?
Si2 C36 H36A 109.5 . . ?
Si2 C36 H36B 109.5 . . ?
Si2 C36 H36C 109.5 . . ?
H36A C36 H36B 109.5 . . ?
H36A C36 H36C 109.5 . . ?
H36B C36 H36C 109.5 . . ?
N6 Si2' C37 115.5(9) . . ?
N6 Si2' C38 112.4(5) . . ?
N6 Si2' C39 113.0(3) . . ?
C37 Si2' C38 106.9(9) . . ?
C39 Si2' C37 102.2(9) . . ?
C39 Si2' C38 105.8(7) . . ?
Si2' C37 H37A 109.5 . . ?
Si2' C37 H37B 109.5 . . ?
Si2' C37 H37C 109.5 . . ?
H37A C37 H37B 109.5 . . ?
H37A C37 H37C 109.5 . . ?
H37B C37 H37C 109.5 . . ?
Si2' C38 H38A 109.5 . . ?
Si2' C38 H38B 109.5 . . ?
Si2' C38 H38C 109.5 . . ?
H38A C38 H38B 109.5 . . ?
H38A C38 H38C 109.5 . . ?
H38B C38 H38C 109.5 . . ?
Si2' C39 H39A 109.5 . . ?
Si2' C39 H39B 109.5 . . ?
Si2' C39 H39C 109.5 . . ?
H39A C39 H39B 109.5 . . ?
H39A C39 H39C 109.5 . . ?
H39B C39 H39C 109.5 . . ?
Si1 C40 H40A 109.5 . . ?
Si1 C40 H40B 109.5 . . ?
Si1 C40 H40C 109.5 . . ?
H40A C40 H40B 109.5 . . ?
H40A C40 H40C 109.5 . . ?
H40B C40 H40C 109.5 . . ?
Si1 C33A H33D 109.5 . . ?
Si1 C33A H33E 109.5 . . ?
Si1 C33A H33F 109.5 . . ?
H33D C33A H33E 109.5 . . ?
H33D C33A H33F 109.5 . . ?
H33E C33A H33F 109.5 . . ?

loop_
_geom_bond_atom_site_label_1
_geom_bond_atom_site_label_2
_geom_bond_distance
_geom_bond_site_symmetry_2
_geom_bond_publ_flag
Ca1 O1 2.451(2) . ?
Ca1 N1 2.390(2) . ?
Ca1 N2 2.475(3) . ?
Ca1 N5 2.441(3) . ?
Ca1 N6 2.314(3) . ?
P1 N1 1.609(2) . ?
P1 C3 1.810(3) . ?
P1 C4 1.809(3) . ?
P1 C7 1.728(3) . ?
Si1 N6 1.688(3) . ?
Si1 C28 1.868(4) . ?
Si1 C33B 1.823(13) . ?
Si1 C34 1.970(13) . ?
Si1 C40 1.886(7) . ?
Si1 C33A 1.939(8) . ?
Si2 N6 1.601(4) . ?
Si2 C32 1.862(12) . ?
Si2 C35 1.898(9) . ?
Si2 C36 1.868(9) . ?
O1 C2 1.391(3) . ?
O1 C21 1.444(4) . ?
N1 C1 1.390(3) . ?
N2 N3 1.389(3) . ?
N2 C15 1.335(4) . ?
N3 C7 1.437(4) . ?
N3 C20 1.350(4) . ?
N4 N5 1.382(4) . ?
N4 C7 1.431(4) . ?
N4 C16 1.373(4) . ?
N5 C14 1.340(4) . ?
N6 Si2' 1.821(5) . ?
C1 C2 1.406(4) . ?
C1 C6 1.392(4) . ?
C2 C11 1.368(4) . ?
C3 C5 1.380(4) . ?
C3 C9 1.387(4) . ?
C4 C12 1.388(5) . ?
C4 C18 1.391(4) . ?
C5 H5 0.9300 . ?
C5 C8 1.377(4) . ?
C6 H6 0.9300 . ?
C6 C10 1.388(4) . ?
C7 H7 0.9800 . ?
C8 H8 0.9300 . ?
C8 C13 1.367(5) . ?
C9 H9 0.9300 . ?
C9 C17 1.379(5) . ?
C10 H10 0.9300 . ?
C10 C19 1.367(5) . ?
C11 H11 0.9300 . ?
C11 C19 1.367(5) . ?
C12 H12 0.9300 . ?
C12 C24 1.375(5) . ?
C13 H13 0.9300 . ?
C13 C17 1.365(5) . ?
C14 C23 1.392(6) . ?
C14 C27 1.480(6) . ?
C15 C22 1.382(5) . ?
C15 C25 1.502(5) . ?
C16 C23 1.359(6) . ?
C16 C31 1.506(6) . ?
C17 H17 0.9300 . ?
C18 H18 0.9300 . ?
C18 C30 1.381(6) . ?
C19 H19 0.9300 . ?
C20 C22 1.361(5) . ?
C20 C29 1.492(6) . ?
C21 H21A 0.9600 . ?
C21 H21B 0.9600 . ?
C21 H21C 0.9600 . ?
C22 H22 0.9300 . ?
C23 H23 0.9300 . ?
C24 H24 0.9300 . ?
C24 C26 1.353(7) . ?
C25 H25A 0.9600 . ?
C25 H25B 0.9600 . ?
C25 H25C 0.9600 . ?
C26 H26 0.9300 . ?
C26 C30 1.365(7) . ?
C27 H27A 0.9600 . ?
C27 H27B 0.9600 . ?
C27 H27C 0.9600 . ?
C28 H28A 0.9600 . ?
C28 H28B 0.9600 . ?
C28 H28C 0.9600 . ?
C29 H29A 0.9600 . ?
C29 H29B 0.9600 . ?
C29 H29C 0.9600 . ?
C30 H30 0.9300 . ?
C31 H31A 0.9600 . ?
C31 H31B 0.9600 . ?
C31 H31C 0.9600 . ?
C32 H32A 0.9600 . ?
C32 H32B 0.9600 . ?
C32 H32C 0.9600 . ?
C33B H33A 0.9600 . ?
C33B H33B 0.9600 . ?
C33B H33C 0.9600 . ?
C34 H34A 0.9600 . ?
C34 H34B 0.9600 . ?
C34 H34C 0.9600 . ?
C35 H35A 0.9600 . ?
C35 H35B 0.9600 . ?
C35 H35C 0.9600 . ?
C36 H36A 0.9600 . ?
C36 H36B 0.9600 . ?
C36 H36C 0.9600 . ?
Si2' C37 1.860(13) . ?
Si2' C38 1.877(9) . ?
Si2' C39 1.846(10) . ?
C37 H37A 0.9600 . ?
C37 H37B 0.9600 . ?
C37 H37C 0.9600 . ?
C38 H38A 0.9600 . ?
C38 H38B 0.9600 . ?
C38 H38C 0.9600 . ?
C39 H39A 0.9600 . ?
C39 H39B 0.9600 . ?
C39 H39C 0.9600 . ?
C40 H40A 0.9600 . ?
C40 H40B 0.9600 . ?
C40 H40C 0.9600 . ?
C33A H33D 0.9600 . ?
C33A H33E 0.9600 . ?
C33A H33F 0.9600 . ?

loop_
_geom_torsion_atom_site_label_1
_geom_torsion_atom_site_label_2
_geom_torsion_atom_site_label_3
_geom_torsion_atom_site_label_4
_geom_torsion
_geom_torsion_site_symmetry_1
_geom_torsion_site_symmetry_2
_geom_torsion_site_symmetry_3
_geom_torsion_site_symmetry_4
_geom_torsion_publ_flag
Ca1 O1 C2 C1 -12.5(3) . . . . ?
Ca1 O1 C2 C11 167.8(2) . . . . ?
Ca1 N1 C1 C2 13.0(3) . . . . ?
Ca1 N1 C1 C6 -166.5(2) . . . . ?
Ca1 N2 N3 C7 4.5(3) . . . . ?
Ca1 N2 N3 C20 177.7(2) . . . . ?
Ca1 N2 C15 C22 -176.0(3) . . . . ?
Ca1 N2 C15 C25 3.3(6) . . . . ?
Ca1 N5 C14 C23 -167.0(3) . . . . ?
Ca1 N5 C14 C27 12.7(6) . . . . ?
Ca1 N6 Si2' C37 -131.9(9) . . . . ?
Ca1 N6 Si2' C38 105.0(6) . . . . ?
Ca1 N6 Si2' C39 -14.7(4) . . . . ?
P1 N1 C1 C2 -147.2(2) . . . . ?
P1 N1 C1 C6 33.3(4) . . . . ?
P1 C3 C5 C8 179.3(2) . . . . ?
P1 C3 C9 C17 -179.0(3) . . . . ?
P1 C4 C12 C24 176.9(3) . . . . ?
P1 C4 C18 C30 -177.7(3) . . . . ?
Si1 N6 Si2' C37 32.3(10) . . . . ?
Si1 N6 Si2' C38 -90.7(7) . . . . ?
Si1 N6 Si2' C39 149.5(5) . . . . ?
O1 C2 C11 C19 -179.8(3) . . . . ?
N1 P1 C3 C5 0.7(3) . . . . ?
N1 P1 C3 C9 -177.9(2) . . . . ?
N1 P1 C4 C12 58.2(3) . . . . ?
N1 P1 C4 C18 -122.6(3) . . . . ?
N1 P1 C7 N3 -65.4(3) . . . . ?
N1 P1 C7 N4 74.8(3) . . . . ?
N1 C1 C2 O1 -0.1(3) . . . . ?
N1 C1 C2 C11 179.7(3) . . . . ?
N1 C1 C6 C10 179.6(3) . . . . ?
N2 N3 C7 P1 67.1(3) . . . . ?
N2 N3 C7 N4 -73.8(3) . . . . ?
N2 N3 C20 C22 -0.4(4) . . . . ?
N2 N3 C20 C29 -176.8(4) . . . . ?
N2 C15 C22 C20 -0.2(5) . . . . ?
N3 N2 C15 C22 -0.1(4) . . . . ?
N3 N2 C15 C25 179.2(3) . . . . ?
N3 C20 C22 C15 0.4(5) . . . . ?
N4 N5 C14 C23 1.2(4) . . . . ?
N4 N5 C14 C27 -179.1(3) . . . . ?
N4 C16 C23 C14 1.3(4) . . . . ?
N5 N4 C7 P1 -63.1(3) . . . . ?
N5 N4 C7 N3 77.1(3) . . . . ?
N5 N4 C16 C23 -0.6(4) . . . . ?
N5 N4 C16 C31 -179.9(3) . . . . ?
N5 C14 C23 C16 -1.6(5) . . . . ?
C1 C2 C11 C19 0.4(5) . . . . ?
C1 C6 C10 C19 1.0(5) . . . . ?
C2 C1 C6 C10 0.1(4) . . . . ?
C2 C11 C19 C10 0.6(6) . . . . ?
C3 P1 N1 Ca1 112.19(13) . . . . ?
C3 P1 N1 C1 -85.9(3) . . . . ?
C3 P1 C4 C12 -179.1(2) . . . . ?
C3 P1 C4 C18 0.1(3) . . . . ?
C3 P1 C7 N3 171.0(2) . . . . ?
C3 P1 C7 N4 -48.9(3) . . . . ?
C3 C5 C8 C13 0.4(5) . . . . ?
C3 C9 C17 C13 -1.0(6) . . . . ?
C4 P1 N1 Ca1 -127.44(13) . . . . ?
C4 P1 N1 C1 34.4(3) . . . . ?
C4 P1 C3 C5 -120.3(2) . . . . ?
C4 P1 C3 C9 61.2(3) . . . . ?
C4 P1 C7 N3 55.6(3) . . . . ?
C4 P1 C7 N4 -164.2(2) . . . . ?
C4 C12 C24 C26 1.9(6) . . . . ?
C4 C18 C30 C26 -0.4(7) . . . . ?
C5 C3 C9 C17 2.4(5) . . . . ?
C5 C8 C13 C17 1.1(5) . . . . ?
C6 C1 C2 O1 179.4(2) . . . . ?
C6 C1 C2 C11 -0.8(4) . . . . ?
C6 C10 C19 C11 -1.3(6) . . . . ?
C7 P1 N1 Ca1 -7.72(18) . . . . ?
C7 P1 N1 C1 154.2(2) . . . . ?
C7 P1 C3 C5 125.3(2) . . . . ?
C7 P1 C3 C9 -53.3(3) . . . . ?
C7 P1 C4 C12 -65.6(3) . . . . ?
C7 P1 C4 C18 113.6(3) . . . . ?
C7 N3 C20 C22 172.1(3) . . . . ?
C7 N3 C20 C29 -4.3(6) . . . . ?
C7 N4 N5 Ca1 -8.6(3) . . . . ?
C7 N4 N5 C14 179.5(3) . . . . ?
C7 N4 C16 C23 179.5(3) . . . . ?
C7 N4 C16 C31 0.2(6) . . . . ?
C8 C13 C17 C9 -0.8(6) . . . . ?
C9 C3 C5 C8 -2.1(4) . . . . ?
C12 C4 C18 C30 1.6(5) . . . . ?
C12 C24 C26 C30 -0.7(7) . . . . ?
C15 N2 N3 C7 -172.9(3) . . . . ?
C15 N2 N3 C20 0.3(4) . . . . ?
C16 N4 N5 Ca1 171.5(2) . . . . ?
C16 N4 N5 C14 -0.3(3) . . . . ?
C16 N4 C7 P1 116.8(3) . . . . ?
C16 N4 C7 N3 -103.0(4) . . . . ?
C18 C4 C12 C24 -2.3(5) . . . . ?
C20 N3 C7 P1 -104.7(3) . . . . ?
C20 N3 C7 N4 114.4(4) . . . . ?
C21 O1 C2 C1 179.1(3) . . . . ?
C21 O1 C2 C11 -0.7(4) . . . . ?
C24 C26 C30 C18 0.0(8) . . . . ?
C25 C15 C22 C20 -179.4(4) . . . . ?
C27 C14 C23 C16 178.8(4) . . . . ?
C28 Si1 N6 Ca1 129.7(2) . . . . ?
C28 Si1 N6 Si2 -55.8(4) . . . . ?
C28 Si1 N6 Si2' -34.3(4) . . . . ?
C29 C20 C22 C15 176.4(5) . . . . ?
C31 C16 C23 C14 -179.5(4) . . . . ?
C32 Si2 N6 Ca1 -114.7(10) . . . . ?
C32 Si2 N6 Si1 71.8(10) . . . . ?
C33B Si1 N6 Ca1 -3.2(12) . . . . ?
C33B Si1 N6 Si2' -167.2(12) . . . . ?
C34 Si1 N6 Ca1 -121.1(7) . . . . ?
C34 Si1 N6 Si2' 74.9(8) . . . . ?
C35 Si2 N6 Ca1 4.4(6) . . . . ?
C35 Si2 N6 Si1 -169.1(5) . . . . ?
C36 Si2 N6 Ca1 124.2(5) . . . . ?
C36 Si2 N6 Si1 -49.3(6) . . . . ?
C40 Si1 N6 Ca1 -101.9(4) . . . . ?
C40 Si1 N6 Si2 72.7(5) . . . . ?
C33A Si1 N6 Ca1 15.3(6) . . . . ?
C33A Si1 N6 Si2 -170.1(6) . . . . ?
